data_4077869
loop_
_publ_author_name
'Gao, Jing'
'Li, Shaoguang'
'Zhao, Yanxia'
'Wu, Biao'
'Yang, Xiao-Juan'

_publ_section_title
;
 Reactions of \a-Diimine-Stabilized Zn--Zn-Bonded Compounds with
 Phenylacetylene
;
_journal_issue 8
_journal_name_full Organometallics
_journal_page_first 2978
_journal_paper_doi 10.1021/om200868j
_journal_volume 31
_journal_year 2012
_chemical_formula_sum 'C112 H192 K2 N4 O24 Zn2'
_chemical_formula_weight 2187.64
_chemical_name_systematic
; 
 ? 
;
_space_group_IT_number 2
_symmetry_cell_setting triclinic
_symmetry_space_group_name_Hall '-P 1'
_symmetry_space_group_name_H-M 'P -1'
_atom_sites_solution_hydrogens geom
_atom_sites_solution_primary direct
_atom_sites_solution_secondary difmap
_audit_creation_method SHELXL-97
_cell_angle_alpha 100.071(4)
_cell_angle_beta 100.134(4)
_cell_angle_gamma 101.400(4)
_cell_formula_units_Z 1
_cell_length_a 13.277(3)
_cell_length_b 14.628(3)
_cell_length_c 16.393(3)
_cell_measurement_temperature 123(2)
_cell_volume 2998.9(11)
_computing_cell_refinement 'Bruker SMART'
_computing_data_collection 'Bruker SMART APEX II'
_computing_data_reduction 'Bruker SAINT'
_computing_structure_refinement 'SHELXL-97 (Sheldrick, 2008)'
_computing_structure_solution 'SHELXS-97 (Sheldrick, 2008)'
_diffrn_ambient_temperature 123(2)
_diffrn_measured_fraction_theta_full 0.987
_diffrn_measured_fraction_theta_max 0.987
_diffrn_measurement_device_type 'Bruker APEX II area detector'
_diffrn_measurement_method '\w scans'
_diffrn_radiation_monochromator graphite
_diffrn_radiation_source 'fine-focus sealed tube'
_diffrn_radiation_type MoK\a
_diffrn_radiation_wavelength 0.71073
_diffrn_reflns_av_R_equivalents 0.0435
_diffrn_reflns_av_sigmaI/netI 0.1069
_diffrn_reflns_limit_h_max 15
_diffrn_reflns_limit_h_min -15
_diffrn_reflns_limit_k_max 17
_diffrn_reflns_limit_k_min -9
_diffrn_reflns_limit_l_max 19
_diffrn_reflns_limit_l_min -19
_diffrn_reflns_number 14750
_diffrn_reflns_theta_full 24.93
_diffrn_reflns_theta_max 24.93
_diffrn_reflns_theta_min 1.29
_exptl_absorpt_coefficient_mu 0.536
_exptl_absorpt_correction_T_max 0.8776
_exptl_absorpt_correction_T_min 0.8345
_exptl_absorpt_correction_type multi-scan
_exptl_absorpt_process_details SADABS
_exptl_crystal_colour red
_exptl_crystal_density_diffrn 1.211
_exptl_crystal_density_method 'not measured'
_exptl_crystal_description block
_exptl_crystal_F_000 1182
_exptl_crystal_size_max 0.35
_exptl_crystal_size_mid 0.25
_exptl_crystal_size_min 0.25
_refine_diff_density_max 1.169
_refine_diff_density_min -0.898
_refine_diff_density_rms 0.107
_refine_ls_extinction_method none
_refine_ls_goodness_of_fit_ref 1.034
_refine_ls_hydrogen_treatment constr
_refine_ls_matrix_type full
_refine_ls_number_parameters 659
_refine_ls_number_reflns 10359
_refine_ls_number_restraints 6
_refine_ls_restrained_S_all 1.035
_refine_ls_R_factor_all 0.1232
_refine_ls_R_factor_gt 0.0696
_refine_ls_shift/su_max 0.000
_refine_ls_shift/su_mean 0.000
_refine_ls_structure_factor_coef Fsqd
_refine_ls_weighting_details 'calc w=1/[\s^2^(Fo^2^)+(0.1238P)^2^+0.0000P] where P=(Fo^2^+2Fc^2^)/3'
_refine_ls_weighting_scheme calc
_refine_ls_wR_factor_gt 0.1774
_refine_ls_wR_factor_ref 0.2209
_reflns_number_gt 6477
_reflns_number_total 10359
_reflns_threshold_expression >2sigma(I)
_cod_data_source_file om200868j_si_002.cif
_cod_data_source_block 2b
_cod_depositor_comments
;
The following automatic conversions were performed:

'_symmetry_cell_setting' value 'Triclinic' changed to 'triclinic'
according to /home/saulius/struct/CIF-dictionaries/cif_core.dic
dictionary named 'cif_core.dic' version 2.4.1 from
2010-06-29.

'_exptl_absorpt_correction_type' value 'Multi-scan'
changed to 'multi-scan' according to
/home/saulius/struct/CIF-dictionaries/cif_core.dic dictionary named
'cif_core.dic' version 2.4.1 from 2010-06-29.

Automatic conversion script
Id: cif_fix_values 1715 2011-07-08 13:25:40Z adriana 
;
_cod_original_sg_symbol_H-M P-1
_cod_database_code 4077869

loop_
_symmetry_equiv_pos_as_xyz
'x, y, z'
'-x, -y, -z'

loop_
_atom_site_label
_atom_site_type_symbol
_atom_site_fract_x
_atom_site_fract_y
_atom_site_fract_z
_atom_site_U_iso_or_equiv
_atom_site_adp_type
_atom_site_occupancy
_atom_site_symmetry_multiplicity
_atom_site_calc_flag
_atom_site_refinement_flags
Zn1 Zn 0.01742(4) 0.92055(4) 0.49621(3) 0.01995(19) Uani 1 1 d .
K1 K 0.74522(9) 0.68408(8) 0.80312(7) 0.0285(3) Uani 1 1 d .
O1 O 0.8439(4) 0.5753(3) 0.6932(3) 0.0478(11) Uani 1 1 d .
O2 O 0.6306(4) 0.5712(3) 0.6324(3) 0.0483(11) Uani 1 1 d .
O3 O 0.5317(3) 0.6979(3) 0.7225(3) 0.0430(10) Uani 1 1 d .
O4 O 0.7112(3) 0.8564(3) 0.7643(3) 0.0415(10) Uani 1 1 d .
O5 O 0.8808(3) 0.7809(3) 0.7139(2) 0.0433(11) Uani 1 1 d .
O6 O 0.6284(5) 0.7168(4) 0.9303(3) 0.0743(16) Uani 1 1 d .
O7 O 0.8292(5) 0.8483(4) 0.9396(3) 0.0731(16) Uani 1 1 d .
O8 O 0.9603(4) 0.7177(5) 0.9075(3) 0.0800(19) Uani 1 1 d .
O9 O 0.8138(6) 0.5469(5) 0.9094(4) 0.0823(18) Uani 1 1 d .
O10 O 0.6044(5) 0.5259(4) 0.8366(3) 0.0831(18) Uani 1 1 d .
O11 O 0.7355(5) 0.3662(4) 0.0630(3) 0.0860(19) Uani 1 1 d .
O12 O 0.4670(4) 0.8784(4) 0.0676(3) 0.0611(13) Uani 1 1 d .
N1 N -0.0509(3) 0.7862(3) 0.4337(2) 0.0200(9) Uani 1 1 d .
N2 N 0.1252(3) 0.8566(3) 0.5510(3) 0.0238(10) Uani 1 1 d .
C1 C 0.0061(4) 0.7205(4) 0.4600(3) 0.0218(11) Uani 1 1 d .
C2 C 0.0971(4) 0.7573(4) 0.5208(3) 0.0213(11) Uani 1 1 d .
C3 C -0.0462(4) 0.6151(4) 0.4313(4) 0.0319(13) Uani 1 1 d .
H3A H -0.0002 0.5781 0.4570 0.048 Uiso 1 1 calc R
H3B H -0.0587 0.5963 0.3694 0.048 Uiso 1 1 calc R
H3C H -0.1134 0.6025 0.4491 0.048 Uiso 1 1 calc R
C4 C 0.1631(4) 0.6980(4) 0.5627(3) 0.0271(12) Uani 1 1 d .
H4A H 0.2332 0.7112 0.5499 0.041 Uiso 1 1 calc R
H4B H 0.1291 0.6300 0.5411 0.041 Uiso 1 1 calc R
H4C H 0.1696 0.7143 0.6243 0.041 Uiso 1 1 calc R
C5 C -0.1256(4) 0.7557(3) 0.3544(3) 0.0214(11) Uani 1 1 d .
C6 C -0.2349(4) 0.7443(4) 0.3548(3) 0.0255(12) Uani 1 1 d .
C7 C -0.3085(4) 0.7147(4) 0.2768(3) 0.0279(12) Uani 1 1 d .
H7 H -0.3809 0.7110 0.2762 0.034 Uiso 1 1 calc R
C8 C -0.2783(4) 0.6913(4) 0.2024(3) 0.0349(14) Uani 1 1 d .
H8 H -0.3296 0.6678 0.1508 0.042 Uiso 1 1 calc R
C9 C -0.1727(4) 0.7019(4) 0.2022(3) 0.0330(13) Uani 1 1 d .
H9 H -0.1523 0.6876 0.1495 0.040 Uiso 1 1 calc R
C10 C -0.0953(4) 0.7329(4) 0.2764(3) 0.0231(11) Uani 1 1 d .
C11 C -0.2704(4) 0.7635(4) 0.4378(3) 0.0283(12) Uani 1 1 d .
H11 H -0.2068 0.7753 0.4846 0.034 Uiso 1 1 calc R
C12 C -0.3135(5) 0.8526(5) 0.4489(4) 0.0474(17) Uani 1 1 d .
H12A H -0.3751 0.8444 0.4031 0.071 Uiso 1 1 calc R
H12B H -0.2592 0.9079 0.4472 0.071 Uiso 1 1 calc R
H12C H -0.3342 0.8629 0.5037 0.071 Uiso 1 1 calc R
C13 C -0.3501(5) 0.6765(5) 0.4478(4) 0.0497(17) Uani 1 1 d .
H13A H -0.3647 0.6887 0.5048 0.075 Uiso 1 1 calc R
H13B H -0.3207 0.6200 0.4399 0.075 Uiso 1 1 calc R
H13C H -0.4156 0.6654 0.4052 0.075 Uiso 1 1 calc R
C14 C 0.0213(4) 0.7511(4) 0.2735(3) 0.0323(13) Uani 1 1 d .
H14 H 0.0630 0.7757 0.3332 0.039 Uiso 1 1 calc R
C15 C 0.0502(5) 0.8256(5) 0.2243(4) 0.0436(16) Uani 1 1 d .
H15A H 0.1252 0.8354 0.2235 0.065 Uiso 1 1 calc R
H15B H 0.0361 0.8857 0.2511 0.065 Uiso 1 1 calc R
H15C H 0.0082 0.8045 0.1660 0.065 Uiso 1 1 calc R
C16 C 0.0531(6) 0.6599(5) 0.2369(5) 0.066(2) Uani 1 1 d .
H16A H 0.0221 0.6075 0.2615 0.099 Uiso 1 1 calc R
H16B H 0.1300 0.6707 0.2507 0.099 Uiso 1 1 calc R
H16C H 0.0277 0.6431 0.1751 0.099 Uiso 1 1 calc R
C17 C 0.2323(4) 0.9003(3) 0.5902(3) 0.0211(11) Uani 1 1 d .
C18 C 0.2593(4) 0.9531(4) 0.6752(3) 0.0248(11) Uani 1 1 d .
C19 C 0.3625(4) 1.0035(4) 0.7114(3) 0.0272(12) Uani 1 1 d .
H19 H 0.3790 1.0402 0.7679 0.033 Uiso 1 1 calc R
C20 C 0.4411(4) 1.0012(4) 0.6669(3) 0.0307(13) Uani 1 1 d .
H20 H 0.5111 1.0368 0.6921 0.037 Uiso 1 1 calc R
C21 C 0.4169(4) 0.9466(4) 0.5852(3) 0.0307(13) Uani 1 1 d .
H21 H 0.4713 0.9434 0.5549 0.037 Uiso 1 1 calc R
C22 C 0.3137(4) 0.8958(4) 0.5461(3) 0.0244(11) Uani 1 1 d .
C23 C 0.1752(5) 0.9527(4) 0.7277(4) 0.0396(15) Uani 1 1 d .
H23 H 0.1055 0.9188 0.6895 0.048 Uiso 1 1 calc R
C24 C 0.1683(6) 1.0510(6) 0.7672(5) 0.071(2) Uani 1 1 d .
H24A H 0.2386 1.0941 0.7820 0.106 Uiso 1 1 calc R
H24B H 0.1406 1.0490 0.8187 0.106 Uiso 1 1 calc R
H24C H 0.1213 1.0742 0.7269 0.106 Uiso 1 1 calc R
C25 C 0.1961(7) 0.9000(7) 0.7976(6) 0.093(3) Uani 1 1 d U
H25A H 0.1914 0.8329 0.7728 0.139 Uiso 1 1 calc R
H25B H 0.1437 0.9039 0.8326 0.139 Uiso 1 1 calc R
H25C H 0.2667 0.9290 0.8329 0.139 Uiso 1 1 calc R
C26 C 0.2900(4) 0.8455(4) 0.4515(3) 0.0256(12) Uani 1 1 d .
H26 H 0.2202 0.7988 0.4386 0.031 Uiso 1 1 calc R
C27 C 0.2807(4) 0.9190(4) 0.3947(3) 0.0349(13) Uani 1 1 d .
H27A H 0.2205 0.9465 0.4024 0.052 Uiso 1 1 calc R
H27B H 0.2703 0.8870 0.3351 0.052 Uiso 1 1 calc R
H27C H 0.3453 0.9700 0.4107 0.052 Uiso 1 1 calc R
C28 C 0.3711(5) 0.7903(5) 0.4290(4) 0.0467(16) Uani 1 1 d .
H28A H 0.3478 0.7548 0.3698 0.070 Uiso 1 1 calc R
H28B H 0.3785 0.7455 0.4664 0.070 Uiso 1 1 calc R
H28C H 0.4391 0.8351 0.4362 0.070 Uiso 1 1 calc R
C29 C 0.7818(6) 0.5135(5) 0.6156(4) 0.058(2) Uani 1 1 d .
H29A H 0.8087 0.4551 0.6039 0.070 Uiso 1 1 calc R
H29B H 0.7871 0.5462 0.5680 0.070 Uiso 1 1 calc R
C30 C 0.6692(6) 0.4868(5) 0.6224(4) 0.0569(19) Uani 1 1 d .
H30A H 0.6269 0.4402 0.5705 0.068 Uiso 1 1 calc R
H30B H 0.6639 0.4571 0.6717 0.068 Uiso 1 1 calc R
C31 C 0.5209(5) 0.5518(5) 0.6292(4) 0.0513(18) Uani 1 1 d .
H31A H 0.5052 0.5198 0.6755 0.062 Uiso 1 1 calc R
H31B H 0.4823 0.5087 0.5744 0.062 Uiso 1 1 calc R
C32 C 0.4864(5) 0.6438(5) 0.6386(4) 0.0515(18) Uani 1 1 d .
H32A H 0.5099 0.6799 0.5969 0.062 Uiso 1 1 calc R
H32B H 0.4086 0.6309 0.6283 0.062 Uiso 1 1 calc R
C33 C 0.5276(5) 0.7965(5) 0.7312(5) 0.0497(17) Uani 1 1 d .
H33A H 0.5289 0.8238 0.7911 0.060 Uiso 1 1 calc R
H33B H 0.4606 0.8005 0.6961 0.060 Uiso 1 1 calc R
C34 C 0.6178(4) 0.8543(5) 0.7046(4) 0.0434(15) Uani 1 1 d .
H34A H 0.6219 0.8246 0.6466 0.052 Uiso 1 1 calc R
H34B H 0.6086 0.9199 0.7052 0.052 Uiso 1 1 calc R
C35 C 0.8041(5) 0.9128(5) 0.7492(4) 0.0500(17) Uani 1 1 d .
H35A H 0.8583 0.9341 0.8028 0.060 Uiso 1 1 calc R
H35B H 0.7877 0.9704 0.7313 0.060 Uiso 1 1 calc R
C36 C 0.8469(6) 0.8602(4) 0.6834(4) 0.0480(17) Uani 1 1 d .
H36A H 0.7923 0.8356 0.6303 0.058 Uiso 1 1 calc R
H36B H 0.9074 0.9034 0.6715 0.058 Uiso 1 1 calc R
C37 C 0.9151(5) 0.7228(5) 0.6497(4) 0.0464(17) Uani 1 1 d .
H37A H 0.9799 0.7592 0.6376 0.056 Uiso 1 1 calc R
H37B H 0.8599 0.7026 0.5966 0.056 Uiso 1 1 calc R
C38 C 0.9362(5) 0.6371(5) 0.6816(4) 0.0552(19) Uani 1 1 d .
H38A H 0.9682 0.6002 0.6409 0.066 Uiso 1 1 calc R
H38B H 0.9880 0.6589 0.7365 0.066 Uiso 1 1 calc R
C39 C 0.6781(6) 0.7943(6) 1.0009(4) 0.065(2) Uani 1 1 d .
H39A H 0.6241 0.8184 1.0273 0.078 Uiso 1 1 calc R
H39B H 0.7239 0.7724 1.0442 0.078 Uiso 1 1 calc R
C40 C 0.7386(7) 0.8678(6) 0.9727(5) 0.068(2) Uani 1 1 d .
H40A H 0.7642 0.9241 1.0206 0.081 Uiso 1 1 calc R
H40B H 0.6914 0.8859 0.9276 0.081 Uiso 1 1 calc R
C41 C 0.9132(6) 0.8529(6) 0.9985(5) 0.069(2) Uani 1 1 d .
H41A H 0.8944 0.8120 1.0382 0.083 Uiso 1 1 calc R
H41B H 0.9422 0.9195 1.0313 0.083 Uiso 1 1 calc R
C42 C 0.9922(7) 0.8190(7) 0.9540(5) 0.077(3) Uani 1 1 d .
H42A H 1.0074 0.8597 0.9132 0.093 Uiso 1 1 calc R
H42B H 1.0584 0.8282 0.9964 0.093 Uiso 1 1 calc R
C43 C 0.9823(7) 0.6565(8) 0.9578(5) 0.089(3) Uani 1 1 d .
H43A H 0.9604 0.6729 1.0121 0.107 Uiso 1 1 calc R
H43B H 1.0587 0.6595 0.9702 0.107 Uiso 1 1 calc R
C44 C 0.9205(8) 0.5567(7) 0.9084(5) 0.099(4) Uani 1 1 d .
H44A H 0.9296 0.5472 0.8491 0.119 Uiso 1 1 calc R
H44B H 0.9475 0.5078 0.9346 0.119 Uiso 1 1 calc R
C45 C 0.7527(8) 0.4596(7) 0.8649(7) 0.096(3) Uani 1 1 d .
H45A H 0.7783 0.4076 0.8869 0.115 Uiso 1 1 calc R
H45B H 0.7546 0.4512 0.8039 0.115 Uiso 1 1 calc R
C46 C 0.6367(9) 0.4583(6) 0.8775(6) 0.098(3) Uani 1 1 d .
H46A H 0.5896 0.3943 0.8523 0.118 Uiso 1 1 calc R
H46B H 0.6362 0.4747 0.9386 0.118 Uiso 1 1 calc R
C47 C 0.5283(7) 0.5614(7) 0.8712(6) 0.085(3) Uani 1 1 d .
H47A H 0.4807 0.5078 0.8849 0.102 Uiso 1 1 calc R
H47B H 0.4858 0.5851 0.8272 0.102 Uiso 1 1 calc R
C48 C 0.5654(6) 0.6373(8) 0.9466(5) 0.093(4) Uani 1 1 d .
H48A H 0.5044 0.6552 0.9666 0.112 Uiso 1 1 calc R
H48B H 0.6062 0.6143 0.9921 0.112 Uiso 1 1 calc R
C49 C 0.7760(7) 0.4557(6) 0.1160(5) 0.076(2) Uani 1 1 d .
H49A H 0.7285 0.4983 0.1039 0.091 Uiso 1 1 calc R
H49B H 0.8457 0.4843 0.1062 0.091 Uiso 1 1 calc R
C50 C 0.7861(8) 0.4463(7) 0.2028(6) 0.104(4) Uani 1 1 d .
H50A H 0.7566 0.4941 0.2354 0.125 Uiso 1 1 calc R
H50B H 0.8609 0.4548 0.2305 0.125 Uiso 1 1 calc R
C51 C 0.7240(8) 0.3458(7) 0.1974(5) 0.081(3) Uani 1 1 d .
H51A H 0.7567 0.3173 0.2428 0.097 Uiso 1 1 calc R
H51B H 0.6503 0.3448 0.2012 0.097 Uiso 1 1 calc R
C52 C 0.7299(9) 0.2956(6) 0.1133(5) 0.083(3) Uani 1 1 d .
H52A H 0.7931 0.2690 0.1169 0.100 Uiso 1 1 calc R
H52B H 0.6666 0.2428 0.0886 0.100 Uiso 1 1 calc R
C53 C 0.4167(6) 0.9541(5) 0.0798(5) 0.063(2) Uani 1 1 d .
H53A H 0.4133 0.9846 0.0303 0.076 Uiso 1 1 calc R
H53B H 0.4564 1.0030 0.1311 0.076 Uiso 1 1 calc R
C54 C 0.3088(6) 0.9145(6) 0.0899(6) 0.079(3) Uani 1 1 d .
H54A H 0.2578 0.8955 0.0346 0.095 Uiso 1 1 calc R
H54B H 0.2853 0.9612 0.1292 0.095 Uiso 1 1 calc R
C55 C 0.3216(6) 0.8262(6) 0.1276(5) 0.066(2) Uani 1 1 d .
H55A H 0.3228 0.8396 0.1891 0.079 Uiso 1 1 calc R
H55B H 0.2631 0.7702 0.0988 0.079 Uiso 1 1 calc R
C56 C 0.4260(5) 0.8081(5) 0.1118(4) 0.0504(17) Uani 1 1 d .
H56A H 0.4755 0.8141 0.1663 0.060 Uiso 1 1 calc R
H56B H 0.4156 0.7430 0.0771 0.060 Uiso 1 1 calc R

loop_
_atom_site_aniso_label
_atom_site_aniso_U_11
_atom_site_aniso_U_22
_atom_site_aniso_U_33
_atom_site_aniso_U_23
_atom_site_aniso_U_13
_atom_site_aniso_U_12
Zn1 0.0240(3) 0.0146(3) 0.0218(3) 0.0038(2) 0.0019(2) 0.0087(2)
K1 0.0386(7) 0.0255(6) 0.0258(6) 0.0096(5) 0.0088(5) 0.0124(5)
O1 0.072(3) 0.045(3) 0.036(2) 0.010(2) 0.016(2) 0.032(3)
O2 0.057(3) 0.033(2) 0.050(3) 0.007(2) 0.007(2) 0.005(2)
O3 0.049(3) 0.041(3) 0.046(3) 0.020(2) 0.012(2) 0.015(2)
O4 0.047(2) 0.033(2) 0.047(2) 0.018(2) 0.004(2) 0.014(2)
O5 0.054(3) 0.042(3) 0.040(2) 0.011(2) 0.022(2) 0.014(2)
O6 0.114(5) 0.069(4) 0.052(3) 0.019(3) 0.028(3) 0.037(4)
O7 0.108(4) 0.066(4) 0.041(3) 0.027(3) 0.002(3) 0.012(3)
O8 0.073(4) 0.139(6) 0.056(3) 0.054(4) 0.021(3) 0.051(4)
O9 0.114(5) 0.079(4) 0.078(4) 0.029(4) 0.034(4) 0.058(4)
O10 0.108(5) 0.075(4) 0.067(4) 0.045(3) 0.010(3) 0.005(4)
O11 0.147(6) 0.041(3) 0.063(3) 0.018(3) 0.000(4) 0.018(4)
O12 0.069(3) 0.056(3) 0.079(3) 0.025(3) 0.039(3) 0.034(3)
N1 0.024(2) 0.013(2) 0.018(2) -0.0025(17) -0.0029(17) 0.0053(18)
N2 0.029(2) 0.016(2) 0.027(2) 0.0048(19) 0.0021(18) 0.0106(19)
C1 0.032(3) 0.018(3) 0.024(3) 0.010(2) 0.013(2) 0.015(2)
C2 0.025(3) 0.020(3) 0.021(3) 0.007(2) 0.002(2) 0.009(2)
C3 0.041(3) 0.019(3) 0.037(3) 0.007(2) 0.004(3) 0.014(3)
C4 0.032(3) 0.023(3) 0.030(3) 0.010(2) 0.001(2) 0.013(2)
C5 0.025(3) 0.010(2) 0.028(3) 0.003(2) 0.002(2) 0.005(2)
C6 0.021(3) 0.020(3) 0.030(3) -0.001(2) 0.000(2) 0.002(2)
C7 0.024(3) 0.029(3) 0.029(3) 0.013(2) -0.002(2) 0.004(2)
C8 0.034(3) 0.036(3) 0.025(3) 0.005(3) -0.009(2) 0.002(3)
C9 0.040(3) 0.028(3) 0.029(3) 0.000(2) 0.002(2) 0.011(3)
C10 0.029(3) 0.021(3) 0.023(3) 0.008(2) 0.005(2) 0.012(2)
C11 0.029(3) 0.030(3) 0.028(3) 0.012(2) 0.005(2) 0.008(2)
C12 0.068(4) 0.040(4) 0.051(4) 0.017(3) 0.030(3) 0.030(4)
C13 0.058(4) 0.036(4) 0.056(4) 0.014(3) 0.021(3) 0.004(3)
C14 0.036(3) 0.037(3) 0.027(3) 0.004(3) 0.008(2) 0.016(3)
C15 0.040(3) 0.055(4) 0.042(4) 0.030(3) 0.009(3) 0.008(3)
C16 0.070(5) 0.054(5) 0.101(6) 0.024(5) 0.053(5) 0.038(4)
C17 0.025(3) 0.016(3) 0.024(3) 0.006(2) 0.001(2) 0.012(2)
C18 0.033(3) 0.021(3) 0.023(3) 0.009(2) 0.001(2) 0.010(2)
C19 0.038(3) 0.022(3) 0.019(3) 0.006(2) -0.002(2) 0.008(2)
C20 0.023(3) 0.027(3) 0.035(3) 0.001(3) -0.004(2) 0.005(2)
C21 0.027(3) 0.027(3) 0.039(3) 0.004(3) 0.004(2) 0.015(2)
C22 0.028(3) 0.021(3) 0.025(3) 0.008(2) 0.000(2) 0.010(2)
C23 0.046(4) 0.037(4) 0.029(3) -0.007(3) 0.008(3) 0.005(3)
C24 0.090(6) 0.068(5) 0.090(6) 0.036(5) 0.055(5) 0.054(5)
C25 0.095(3) 0.093(3) 0.093(3) 0.0215(12) 0.0227(12) 0.0225(12)
C26 0.028(3) 0.024(3) 0.024(3) 0.004(2) 0.006(2) 0.005(2)
C27 0.036(3) 0.037(3) 0.030(3) 0.007(3) 0.003(2) 0.009(3)
C28 0.059(4) 0.042(4) 0.042(4) 0.001(3) 0.013(3) 0.025(3)
C29 0.096(6) 0.044(4) 0.042(4) 0.006(3) 0.022(4) 0.032(4)
C30 0.091(6) 0.024(3) 0.051(4) 0.000(3) 0.015(4) 0.008(4)
C31 0.065(5) 0.034(4) 0.042(4) 0.005(3) 0.002(3) -0.008(3)
C32 0.044(4) 0.062(5) 0.047(4) 0.022(4) -0.001(3) 0.007(4)
C33 0.047(4) 0.047(4) 0.070(5) 0.031(4) 0.019(3) 0.024(3)
C34 0.042(4) 0.043(4) 0.050(4) 0.021(3) 0.005(3) 0.017(3)
C35 0.062(4) 0.040(4) 0.055(4) 0.027(3) 0.015(3) 0.009(3)
C36 0.064(4) 0.034(4) 0.049(4) 0.021(3) 0.014(3) 0.008(3)
C37 0.054(4) 0.059(4) 0.042(4) 0.020(3) 0.027(3) 0.028(4)
C38 0.057(4) 0.070(5) 0.052(4) 0.012(4) 0.024(3) 0.038(4)
C39 0.069(5) 0.094(7) 0.036(4) 0.023(4) 0.003(4) 0.027(5)
C40 0.096(6) 0.086(6) 0.056(5) 0.033(4) 0.035(4) 0.072(5)
C41 0.082(6) 0.070(6) 0.048(4) 0.016(4) 0.001(4) 0.007(5)
C42 0.087(6) 0.086(7) 0.043(4) 0.004(4) 0.022(4) -0.014(5)
C43 0.079(6) 0.158(10) 0.056(5) 0.052(6) 0.014(4) 0.063(7)
C44 0.131(9) 0.097(8) 0.057(5) -0.029(5) -0.036(5) 0.087(7)
C45 0.107(8) 0.059(6) 0.108(8) 0.017(6) -0.029(6) 0.034(6)
C46 0.157(10) 0.058(6) 0.086(6) 0.056(5) 0.033(6) 0.001(6)
C47 0.094(7) 0.093(7) 0.082(7) 0.023(6) 0.044(6) 0.028(6)
C48 0.067(5) 0.179(11) 0.036(4) 0.048(6) 0.017(4) 0.007(6)
C49 0.091(6) 0.050(5) 0.076(6) 0.003(5) 0.008(5) 0.011(5)
C50 0.122(8) 0.062(6) 0.091(7) -0.015(5) -0.047(6) 0.022(6)
C51 0.111(7) 0.096(7) 0.050(5) 0.028(5) 0.006(5) 0.061(6)
C52 0.155(9) 0.049(5) 0.049(5) 0.023(4) 0.015(5) 0.027(6)
C53 0.068(5) 0.051(5) 0.083(6) 0.019(4) 0.026(4) 0.032(4)
C54 0.062(5) 0.055(5) 0.123(8) 0.003(5) 0.030(5) 0.025(4)
C55 0.066(5) 0.066(5) 0.070(5) 0.016(4) 0.031(4) 0.014(4)
C56 0.060(4) 0.042(4) 0.050(4) 0.012(3) 0.012(3) 0.013(4)

loop_
_atom_type_symbol
_atom_type_description
_atom_type_scat_dispersion_real
_atom_type_scat_dispersion_imag
_atom_type_scat_source
C C 0.0033 0.0016 'International Tables Vol C Tables 4.2.6.8 and 6.1.1.4'
H H 0.0000 0.0000 'International Tables Vol C Tables 4.2.6.8 and 6.1.1.4'
K K 0.2009 0.2494 'International Tables Vol C Tables 4.2.6.8 and 6.1.1.4'
N N 0.0061 0.0033 'International Tables Vol C Tables 4.2.6.8 and 6.1.1.4'
O O 0.0106 0.0060 'International Tables Vol C Tables 4.2.6.8 and 6.1.1.4'
Zn Zn 0.2839 1.4301 'International Tables Vol C Tables 4.2.6.8 and 6.1.1.4'

loop_
_geom_angle_atom_site_label_1
_geom_angle_atom_site_label_2
_geom_angle_atom_site_label_3
_geom_angle
_geom_angle_site_symmetry_3
N1 Zn1 N2 82.20(16) .
N1 Zn1 Zn1 138.18(12) 2_576
N2 Zn1 Zn1 139.59(12) 2_576
O4 K1 O5 61.41(12) .
O4 K1 O6 86.25(14) .
O5 K1 O6 142.15(15) .
O4 K1 O1 116.95(13) .
O5 K1 O1 61.27(13) .
O6 K1 O1 155.98(15) .
O4 K1 O7 65.21(13) .
O5 K1 O7 85.70(14) .
O6 K1 O7 61.71(17) .
O1 K1 O7 131.79(16) .
O4 K1 O10 130.91(17) .
O5 K1 O10 156.85(16) .
O6 K1 O10 60.31(18) .
O1 K1 O10 97.30(17) .
O7 K1 O10 116.85(16) .
O4 K1 O8 109.42(16) .
O5 K1 O8 74.38(13) .
O6 K1 O8 101.32(16) .
O1 K1 O8 77.78(15) .
O7 K1 O8 59.05(18) .
O10 K1 O8 111.55(17) .
O4 K1 O2 92.95(12) .
O5 K1 O2 84.57(12) .
O6 K1 O2 118.39(16) .
O1 K1 O2 57.90(13) .
O7 K1 O2 158.12(14) .
O10 K1 O2 75.85(14) .
O8 K1 O2 135.66(15) .
O4 K1 O3 59.38(12) .
O5 K1 O3 104.41(12) .
O6 K1 O3 70.71(14) .
O1 K1 O3 114.37(12) .
O7 K1 O3 106.92(15) .
O10 K1 O3 75.25(15) .
O8 K1 O3 165.86(16) .
O2 K1 O3 57.10(12) .
O4 K1 O9 158.67(15) .
O5 K1 O9 121.84(16) .
O6 K1 O9 81.44(15) .
O1 K1 O9 78.12(14) .
O7 K1 O9 93.56(16) .
O10 K1 O9 55.52(18) .
O8 K1 O9 56.77(19) .
O2 K1 O9 108.21(16) .
O3 K1 O9 130.66(16) .
O4 K1 C40 62.32(15) .
O5 K1 C40 102.99(17) .
O6 K1 C40 40.62(19) .
O1 K1 C40 155.23(17) .
O7 K1 C40 23.47(18) .
O10 K1 C40 100.1(2) .
O8 K1 C40 79.51(18) .
O2 K1 C40 144.09(16) .
O3 K1 C40 87.17(15) .
O9 K1 C40 97.50(16) .
C29 O1 C38 113.0(5) .
C29 O1 K1 119.6(4) .
C38 O1 K1 108.8(3) .
C31 O2 C30 112.5(5) .
C31 O2 K1 109.2(4) .
C30 O2 K1 104.8(4) .
C32 O3 C33 112.2(5) .
C32 O3 K1 118.0(3) .
C33 O3 K1 109.9(4) .
C35 O4 C34 113.2(4) .
C35 O4 K1 111.3(3) .
C34 O4 K1 118.8(4) .
C37 O5 C36 111.1(4) .
C37 O5 K1 116.7(3) .
C36 O5 K1 114.9(3) .
C48 O6 C39 117.1(6) .
C48 O6 K1 117.2(5) .
C39 O6 K1 116.1(5) .
C41 O7 C40 114.6(6) .
C41 O7 K1 121.2(5) .
C40 O7 K1 105.1(5) .
C43 O8 C42 112.8(7) .
C43 O8 K1 119.4(5) .
C42 O8 K1 107.9(5) .
C45 O9 C44 112.9(7) .
C45 O9 K1 103.2(5) .
C44 O9 K1 104.0(5) .
C46 O10 C47 111.3(7) .
C46 O10 K1 124.2(6) .
C47 O10 K1 107.5(5) .
C49 O11 C52 109.0(6) .
C53 O12 C56 108.8(5) .
C1 N1 C5 117.8(4) .
C1 N1 Zn1 112.1(3) .
C5 N1 Zn1 127.3(3) .
C2 N2 C17 118.1(4) .
C2 N2 Zn1 111.7(3) .
C17 N2 Zn1 126.6(3) .
C2 C1 N1 117.0(4) .
C2 C1 C3 124.1(5) .
N1 C1 C3 118.0(4) .
C1 C2 N2 117.0(4) .
C1 C2 C4 124.6(5) .
N2 C2 C4 118.2(4) .
C1 C3 H3A 109.5 .
C1 C3 H3B 109.5 .
H3A C3 H3B 109.5 .
C1 C3 H3C 109.5 .
H3A C3 H3C 109.5 .
H3B C3 H3C 109.5 .
C2 C4 H4A 109.5 .
C2 C4 H4B 109.5 .
H4A C4 H4B 109.5 .
C2 C4 H4C 109.5 .
H4A C4 H4C 109.5 .
H4B C4 H4C 109.5 .
C10 C5 C6 119.2(4) .
C10 C5 N1 122.2(4) .
C6 C5 N1 118.6(4) .
C7 C6 C5 118.7(5) .
C7 C6 C11 120.8(5) .
C5 C6 C11 120.5(4) .
C8 C7 C6 121.4(5) .
C8 C7 H7 119.3 .
C6 C7 H7 119.3 .
C7 C8 C9 119.8(5) .
C7 C8 H8 120.1 .
C9 C8 H8 120.1 .
C8 C9 C10 122.0(5) .
C8 C9 H9 119.0 .
C10 C9 H9 119.0 .
C9 C10 C5 118.9(5) .
C9 C10 C14 120.7(5) .
C5 C10 C14 120.2(4) .
C6 C11 C12 112.3(4) .
C6 C11 C13 111.8(5) .
C12 C11 C13 111.1(5) .
C6 C11 H11 107.1 .
C12 C11 H11 107.1 .
C13 C11 H11 107.1 .
C11 C12 H12A 109.5 .
C11 C12 H12B 109.5 .
H12A C12 H12B 109.5 .
C11 C12 H12C 109.5 .
H12A C12 H12C 109.5 .
H12B C12 H12C 109.5 .
C11 C13 H13A 109.5 .
C11 C13 H13B 109.5 .
H13A C13 H13B 109.5 .
C11 C13 H13C 109.5 .
H13A C13 H13C 109.5 .
H13B C13 H13C 109.5 .
C15 C14 C10 111.5(5) .
C15 C14 C16 109.6(5) .
C10 C14 C16 112.5(5) .
C15 C14 H14 107.7 .
C10 C14 H14 107.7 .
C16 C14 H14 107.7 .
C14 C15 H15A 109.5 .
C14 C15 H15B 109.5 .
H15A C15 H15B 109.5 .
C14 C15 H15C 109.5 .
H15A C15 H15C 109.5 .
H15B C15 H15C 109.5 .
C14 C16 H16A 109.5 .
C14 C16 H16B 109.5 .
H16A C16 H16B 109.5 .
C14 C16 H16C 109.5 .
H16A C16 H16C 109.5 .
H16B C16 H16C 109.5 .
C22 C17 C18 118.0(4) .
C22 C17 N2 122.0(4) .
C18 C17 N2 120.0(4) .
C19 C18 C17 120.3(5) .
C19 C18 C23 120.0(5) .
C17 C18 C23 119.7(5) .
C20 C19 C18 121.3(5) .
C20 C19 H19 119.4 .
C18 C19 H19 119.4 .
C19 C20 C21 119.1(5) .
C19 C20 H20 120.4 .
C21 C20 H20 120.4 .
C20 C21 C22 121.3(5) .
C20 C21 H21 119.3 .
C22 C21 H21 119.3 .
C21 C22 C17 119.8(5) .
C21 C22 C26 118.6(5) .
C17 C22 C26 121.2(4) .
C24 C23 C25 108.0(6) .
C24 C23 C18 113.0(5) .
C25 C23 C18 110.7(6) .
C24 C23 H23 108.3 .
C25 C23 H23 108.3 .
C18 C23 H23 108.3 .
C23 C24 H24A 109.5 .
C23 C24 H24B 109.5 .
H24A C24 H24B 109.5 .
C23 C24 H24C 109.5 .
H24A C24 H24C 109.5 .
H24B C24 H24C 109.5 .
C23 C25 H25A 109.5 .
C23 C25 H25B 109.5 .
H25A C25 H25B 109.5 .
C23 C25 H25C 109.5 .
H25A C25 H25C 109.5 .
H25B C25 H25C 109.5 .
C28 C26 C22 113.5(4) .
C28 C26 C27 109.8(4) .
C22 C26 C27 110.3(4) .
C28 C26 H26 107.7 .
C22 C26 H26 107.7 .
C27 C26 H26 107.7 .
C26 C27 H27A 109.5 .
C26 C27 H27B 109.5 .
H27A C27 H27B 109.5 .
C26 C27 H27C 109.5 .
H27A C27 H27C 109.5 .
H27B C27 H27C 109.5 .
C26 C28 H28A 109.5 .
C26 C28 H28B 109.5 .
H28A C28 H28B 109.5 .
C26 C28 H28C 109.5 .
H28A C28 H28C 109.5 .
H28B C28 H28C 109.5 .
O1 C29 C30 109.8(5) .
O1 C29 H29A 109.7 .
C30 C29 H29A 109.7 .
O1 C29 H29B 109.7 .
C30 C29 H29B 109.7 .
H29A C29 H29B 108.2 .
O2 C30 C29 108.3(5) .
O2 C30 H30A 110.0 .
C29 C30 H30A 110.0 .
O2 C30 H30B 110.0 .
C29 C30 H30B 110.0 .
H30A C30 H30B 108.4 .
O2 C31 C32 109.2(5) .
O2 C31 H31A 109.8 .
C32 C31 H31A 109.8 .
O2 C31 H31B 109.8 .
C32 C31 H31B 109.8 .
H31A C31 H31B 108.3 .
O3 C32 C31 108.1(5) .
O3 C32 H32A 110.1 .
C31 C32 H32A 110.1 .
O3 C32 H32B 110.1 .
C31 C32 H32B 110.1 .
H32A C32 H32B 108.4 .
O3 C33 C34 112.3(5) .
O3 C33 H33A 109.2 .
C34 C33 H33A 109.2 .
O3 C33 H33B 109.2 .
C34 C33 H33B 109.2 .
H33A C33 H33B 107.9 .
O4 C34 C33 106.7(5) .
O4 C34 H34A 110.4 .
C33 C34 H34A 110.4 .
O4 C34 H34B 110.4 .
C33 C34 H34B 110.4 .
H34A C34 H34B 108.6 .
O4 C35 C36 112.6(5) .
O4 C35 H35A 109.1 .
C36 C35 H35A 109.1 .
O4 C35 H35B 109.1 .
C36 C35 H35B 109.1 .
H35A C35 H35B 107.8 .
O5 C36 C35 108.8(5) .
O5 C36 H36A 109.9 .
C35 C36 H36A 109.9 .
O5 C36 H36B 109.9 .
C35 C36 H36B 109.9 .
H36A C36 H36B 108.3 .
O5 C37 C38 107.9(5) .
O5 C37 H37A 110.1 .
C38 C37 H37A 110.1 .
O5 C37 H37B 110.1 .
C38 C37 H37B 110.1 .
H37A C37 H37B 108.4 .
O1 C38 C37 113.7(5) .
O1 C38 H38A 108.8 .
C37 C38 H38A 108.8 .
O1 C38 H38B 108.8 .
C37 C38 H38B 108.8 .
H38A C38 H38B 107.7 .
C40 C39 O6 109.1(6) .
C40 C39 H39A 109.9 .
O6 C39 H39A 109.9 .
C40 C39 H39B 109.9 .
O6 C39 H39B 109.9 .
H39A C39 H39B 108.3 .
C39 C40 O7 117.7(6) .
C39 C40 K1 85.2(5) .
O7 C40 K1 51.4(3) .
C39 C40 H40A 107.9 .
O7 C40 H40A 107.9 .
K1 C40 H40A 159.3 .
C39 C40 H40B 107.9 .
O7 C40 H40B 107.9 .
K1 C40 H40B 82.9 .
H40A C40 H40B 107.2 .
O7 C41 C42 107.2(7) .
O7 C41 H41A 110.3 .
C42 C41 H41A 110.3 .
O7 C41 H41B 110.3 .
C42 C41 H41B 110.3 .
H41A C41 H41B 108.5 .
O8 C42 C41 115.2(7) .
O8 C42 H42A 108.5 .
C41 C42 H42A 108.5 .
O8 C42 H42B 108.5 .
C41 C42 H42B 108.5 .
H42A C42 H42B 107.5 .
O8 C43 C44 106.3(7) .
O8 C43 H43A 110.5 .
C44 C43 H43A 110.5 .
O8 C43 H43B 110.5 .
C44 C43 H43B 110.5 .
H43A C43 H43B 108.7 .
O9 C44 C43 109.4(7) .
O9 C44 H44A 109.8 .
C43 C44 H44A 109.8 .
O9 C44 H44B 109.8 .
C43 C44 H44B 109.8 .
H44A C44 H44B 108.2 .
O9 C45 C46 106.2(8) .
O9 C45 H45A 110.5 .
C46 C45 H45A 110.5 .
O9 C45 H45B 110.5 .
C46 C45 H45B 110.5 .
H45A C45 H45B 108.7 .
O10 C46 C45 105.8(7) .
O10 C46 H46A 110.6 .
C45 C46 H46A 110.6 .
O10 C46 H46B 110.6 .
C45 C46 H46B 110.6 .
H46A C46 H46B 108.7 .
O10 C47 C48 116.6(8) .
O10 C47 H47A 108.1 .
C48 C47 H47A 108.1 .
O10 C47 H47B 108.1 .
C48 C47 H47B 108.1 .
H47A C47 H47B 107.3 .
O6 C48 C47 111.0(6) .
O6 C48 H48A 109.4 .
C47 C48 H48A 109.4 .
O6 C48 H48B 109.4 .
C47 C48 H48B 109.4 .
H48A C48 H48B 108.0 .
O11 C49 C50 109.0(7) .
O11 C49 H49A 109.9 .
C50 C49 H49A 109.9 .
O11 C49 H49B 109.9 .
C50 C49 H49B 109.9 .
H49A C49 H49B 108.3 .
C49 C50 C51 104.7(7) .
C49 C50 H50A 110.8 .
C51 C50 H50A 110.8 .
C49 C50 H50B 110.8 .
C51 C50 H50B 110.8 .
H50A C50 H50B 108.9 .
C52 C51 C50 102.3(8) .
C52 C51 H51A 111.3 .
C50 C51 H51A 111.3 .
C52 C51 H51B 111.3 .
C50 C51 H51B 111.3 .
H51A C51 H51B 109.2 .
O11 C52 C51 105.3(6) .
O11 C52 H52A 110.7 .
C51 C52 H52A 110.7 .
O11 C52 H52B 110.7 .
C51 C52 H52B 110.7 .
H52A C52 H52B 108.8 .
O12 C53 C54 107.9(6) .
O12 C53 H53A 110.1 .
C54 C53 H53A 110.1 .
O12 C53 H53B 110.1 .
C54 C53 H53B 110.1 .
H53A C53 H53B 108.4 .
C53 C54 C55 102.9(6) .
C53 C54 H54A 111.2 .
C55 C54 H54A 111.2 .
C53 C54 H54B 111.2 .
C55 C54 H54B 111.2 .
H54A C54 H54B 109.1 .
C56 C55 C54 104.9(6) .
C56 C55 H55A 110.8 .
C54 C55 H55A 110.8 .
C56 C55 H55B 110.8 .
C54 C55 H55B 110.8 .
H55A C55 H55B 108.8 .
O12 C56 C55 106.9(6) .
O12 C56 H56A 110.4 .
C55 C56 H56A 110.4 .
O12 C56 H56B 110.4 .
C55 C56 H56B 110.4 .
H56A C56 H56B 108.6 .

loop_
_geom_bond_atom_site_label_1
_geom_bond_atom_site_label_2
_geom_bond_distance
_geom_bond_site_symmetry_2
Zn1 N1 2.000(4) .
Zn1 N2 2.025(4) .
Zn1 Zn1 2.4447(12) 2_576
K1 O4 2.806(4) .
K1 O5 2.834(4) .
K1 O6 2.840(5) .
K1 O1 2.855(4) .
K1 O7 2.865(6) .
K1 O10 2.871(6) .
K1 O8 2.959(5) .
K1 O2 2.961(4) .
K1 O3 2.971(4) .
K1 O9 3.046(6) .
K1 C40 3.538(8) .
O1 C29 1.431(8) .
O1 C38 1.434(8) .
O2 C31 1.418(8) .
O2 C30 1.421(8) .
O3 C32 1.422(7) .
O3 C33 1.436(7) .
O4 C35 1.428(7) .
O4 C34 1.429(7) .
O5 C37 1.431(7) .
O5 C36 1.458(7) .
O6 C48 1.388(10) .
O6 C39 1.428(9) .
O7 C41 1.322(8) .
O7 C40 1.460(8) .
O8 C43 1.358(9) .
O8 C42 1.483(10) .
O9 C45 1.370(10) .
O9 C44 1.398(11) .
O10 C46 1.382(10) .
O10 C47 1.385(10) .
O11 C49 1.385(9) .
O11 C52 1.429(8) .
O12 C53 1.406(8) .
O12 C56 1.433(8) .
N1 C1 1.414(6) .
N1 C5 1.429(6) .
N2 C2 1.402(6) .
N2 C17 1.421(6) .
C1 C2 1.368(7) .
C1 C3 1.513(7) .
C2 C4 1.514(6) .
C3 H3A 0.9800 .
C3 H3B 0.9800 .
C3 H3C 0.9800 .
C4 H4A 0.9800 .
C4 H4B 0.9800 .
C4 H4C 0.9800 .
C5 C10 1.411(7) .
C5 C6 1.428(7) .
C6 C7 1.406(7) .
C6 C11 1.515(7) .
C7 C8 1.359(7) .
C7 H7 0.9500 .
C8 C9 1.381(8) .
C8 H8 0.9500 .
C9 C10 1.388(7) .
C9 H9 0.9500 .
C10 C14 1.528(7) .
C11 C12 1.518(8) .
C11 C13 1.539(8) .
C11 H11 1.0000 .
C12 H12A 0.9800 .
C12 H12B 0.9800 .
C12 H12C 0.9800 .
C13 H13A 0.9800 .
C13 H13B 0.9800 .
C13 H13C 0.9800 .
C14 C15 1.497(8) .
C14 C16 1.534(8) .
C14 H14 1.0000 .
C15 H15A 0.9800 .
C15 H15B 0.9800 .
C15 H15C 0.9800 .
C16 H16A 0.9800 .
C16 H16B 0.9800 .
C16 H16C 0.9800 .
C17 C22 1.408(7) .
C17 C18 1.416(7) .
C18 C19 1.390(7) .
C18 C23 1.525(7) .
C19 C20 1.377(7) .
C19 H19 0.9500 .
C20 C21 1.382(7) .
C20 H20 0.9500 .
C21 C22 1.401(7) .
C21 H21 0.9500 .
C22 C26 1.543(7) .
C23 C24 1.498(9) .
C23 C25 1.505(10) .
C23 H23 1.0000 .
C24 H24A 0.9800 .
C24 H24B 0.9800 .
C24 H24C 0.9800 .
C25 H25A 0.9800 .
C25 H25B 0.9800 .
C25 H25C 0.9800 .
C26 C28 1.527(7) .
C26 C27 1.549(7) .
C26 H26 1.0000 .
C27 H27A 0.9800 .
C27 H27B 0.9800 .
C27 H27C 0.9800 .
C28 H28A 0.9800 .
C28 H28B 0.9800 .
C28 H28C 0.9800 .
C29 C30 1.498(10) .
C29 H29A 0.9900 .
C29 H29B 0.9900 .
C30 H30A 0.9900 .
C30 H30B 0.9900 .
C31 C32 1.497(9) .
C31 H31A 0.9900 .
C31 H31B 0.9900 .
C32 H32A 0.9900 .
C32 H32B 0.9900 .
C33 C34 1.500(8) .
C33 H33A 0.9900 .
C33 H33B 0.9900 .
C34 H34A 0.9900 .
C34 H34B 0.9900 .
C35 C36 1.475(9) .
C35 H35A 0.9900 .
C35 H35B 0.9900 .
C36 H36A 0.9900 .
C36 H36B 0.9900 .
C37 C38 1.496(9) .
C37 H37A 0.9900 .
C37 H37B 0.9900 .
C38 H38A 0.9900 .
C38 H38B 0.9900 .
C39 C40 1.406(10) .
C39 H39A 0.9900 .
C39 H39B 0.9900 .
C40 H40A 0.9900 .
C40 H40B 0.9900 .
C41 C42 1.493(11) .
C41 H41A 0.9900 .
C41 H41B 0.9900 .
C42 H42A 0.9900 .
C42 H42B 0.9900 .
C43 C44 1.529(13) .
C43 H43A 0.9900 .
C43 H43B 0.9900 .
C44 H44A 0.9900 .
C44 H44B 0.9900 .
C45 C46 1.587(13) .
C45 H45A 0.9900 .
C45 H45B 0.9900 .
C46 H46A 0.9900 .
C46 H46B 0.9900 .
C47 C48 1.446(12) .
C47 H47A 0.9900 .
C47 H47B 0.9900 .
C48 H48A 0.9900 .
C48 H48B 0.9900 .
C49 C50 1.439(12) .
C49 H49A 0.9900 .
C49 H49B 0.9900 .
C50 C51 1.517(12) .
C50 H50A 0.9900 .
C50 H50B 0.9900 .
C51 C52 1.467(11) .
C51 H51A 0.9900 .
C51 H51B 0.9900 .
C52 H52A 0.9900 .
C52 H52B 0.9900 .
C53 C54 1.485(10) .
C53 H53A 0.9900 .
C53 H53B 0.9900 .
C54 C55 1.551(11) .
C54 H54A 0.9900 .
C54 H54B 0.9900 .
C55 C56 1.519(9) .
C55 H55A 0.9900 .
C55 H55B 0.9900 .
C56 H56A 0.9900 .
C56 H56B 0.9900 .

loop_
_geom_torsion_atom_site_label_1
_geom_torsion_atom_site_label_2
_geom_torsion_atom_site_label_3
_geom_torsion_atom_site_label_4
_geom_torsion
_geom_torsion_site_symmetry_1
O4 K1 O1 C29 -82.7(4) .
O5 K1 O1 C29 -109.7(4) .
O6 K1 O1 C29 81.2(6) .
O7 K1 O1 C29 -162.5(4) .
O10 K1 O1 C29 61.0(4) .
O8 K1 O1 C29 171.6(4) .
O2 K1 O1 C29 -7.2(4) .
O3 K1 O1 C29 -16.1(4) .
O9 K1 O1 C29 113.4(4) .
C40 K1 O1 C29 -164.5(5) .
O4 K1 O1 C38 49.4(4) .
O5 K1 O1 C38 22.3(4) .
O6 K1 O1 C38 -146.8(4) .
O7 K1 O1 C38 -30.5(4) .
O10 K1 O1 C38 -167.0(4) .
O8 K1 O1 C38 -56.4(4) .
O2 K1 O1 C38 124.8(4) .
O3 K1 O1 C38 116.0(4) .
O9 K1 O1 C38 -114.6(4) .
C40 K1 O1 C38 -32.5(6) .
O4 K1 O2 C31 -81.2(4) .
O5 K1 O2 C31 -142.1(4) .
O6 K1 O2 C31 6.1(4) .
O1 K1 O2 C31 158.5(4) .
O7 K1 O2 C31 -78.2(6) .
O10 K1 O2 C31 50.3(4) .
O8 K1 O2 C31 156.8(4) .
O3 K1 O2 C31 -31.1(4) .
O9 K1 O2 C31 96.1(4) .
C40 K1 O2 C31 -37.5(5) .
O4 K1 O2 C30 158.0(4) .
O5 K1 O2 C30 97.1(4) .
O6 K1 O2 C30 -114.7(4) .
O1 K1 O2 C30 37.8(4) .
O7 K1 O2 C30 161.1(5) .
O10 K1 O2 C30 -70.4(4) .
O8 K1 O2 C30 36.1(5) .
O3 K1 O2 C30 -151.8(4) .
O9 K1 O2 C30 -24.7(4) .
C40 K1 O2 C30 -158.2(4) .
O4 K1 O3 C32 114.0(4) .
O5 K1 O3 C32 70.5(4) .
O6 K1 O3 C32 -148.8(4) .
O1 K1 O3 C32 5.9(4) .
O7 K1 O3 C32 160.4(4) .
O10 K1 O3 C32 -85.5(4) .
O8 K1 O3 C32 153.8(5) .
O2 K1 O3 C32 -3.0(4) .
O9 K1 O3 C32 -89.3(4) .
C40 K1 O3 C32 173.2(4) .
O4 K1 O3 C33 -16.5(3) .
O5 K1 O3 C33 -59.9(4) .
O6 K1 O3 C33 80.8(4) .
O1 K1 O3 C33 -124.5(4) .
O7 K1 O3 C33 30.0(4) .
O10 K1 O3 C33 144.0(4) .
O8 K1 O3 C33 23.4(7) .
O2 K1 O3 C33 -133.5(4) .
O9 K1 O3 C33 140.3(4) .
C40 K1 O3 C33 42.8(4) .
O5 K1 O4 C35 -21.7(4) .
O6 K1 O4 C35 137.9(4) .
O1 K1 O4 C35 -48.7(4) .
O7 K1 O4 C35 77.4(4) .
O10 K1 O4 C35 -177.6(4) .
O8 K1 O4 C35 37.2(4) .
O2 K1 O4 C35 -103.9(4) .
O3 K1 O4 C35 -152.4(4) .
O9 K1 O4 C35 83.2(6) .
C40 K1 O4 C35 103.4(4) .
O5 K1 O4 C34 112.6(4) .
O6 K1 O4 C34 -87.9(4) .
O1 K1 O4 C34 85.6(4) .
O7 K1 O4 C34 -148.4(4) .
O10 K1 O4 C34 -43.4(4) .
O8 K1 O4 C34 171.4(4) .
O2 K1 O4 C34 30.4(4) .
O3 K1 O4 C34 -18.1(4) .
O9 K1 O4 C34 -142.6(5) .
C40 K1 O4 C34 -122.3(4) .
O4 K1 O5 C37 -142.8(4) .
O6 K1 O5 C37 -177.5(4) .
O1 K1 O5 C37 9.7(4) .
O7 K1 O5 C37 153.1(4) .
O10 K1 O5 C37 -14.4(6) .
O8 K1 O5 C37 94.1(4) .
O2 K1 O5 C37 -46.5(4) .
O3 K1 O5 C37 -100.5(4) .
O9 K1 O5 C37 61.6(4) .
C40 K1 O5 C37 169.1(4) .
O4 K1 O5 C36 -10.2(4) .
O6 K1 O5 C36 -44.9(5) .
O1 K1 O5 C36 142.3(4) .
O7 K1 O5 C36 -74.3(4) .
O10 K1 O5 C36 118.2(5) .
O8 K1 O5 C36 -133.3(4) .
O2 K1 O5 C36 86.1(4) .
O3 K1 O5 C36 32.1(4) .
O9 K1 O5 C36 -165.8(4) .
C40 K1 O5 C36 -58.3(4) .
O4 K1 O6 C48 145.4(5) .
O5 K1 O6 C48 175.4(5) .
O1 K1 O6 C48 -20.2(7) .
O7 K1 O6 C48 -150.8(6) .
O10 K1 O6 C48 3.0(5) .
O8 K1 O6 C48 -105.5(5) .
O2 K1 O6 C48 54.1(5) .
O3 K1 O6 C48 86.6(5) .
O9 K1 O6 C48 -52.0(5) .
C40 K1 O6 C48 -164.3(6) .
O4 K1 O6 C39 -69.4(5) .
O5 K1 O6 C39 -39.4(6) .
O1 K1 O6 C39 125.0(5) .
O7 K1 O6 C39 -5.6(4) .
O10 K1 O6 C39 148.2(5) .
O8 K1 O6 C39 39.7(5) .
O2 K1 O6 C39 -160.7(4) .
O3 K1 O6 C39 -128.2(5) .
O9 K1 O6 C39 93.1(5) .
C40 K1 O6 C39 -19.1(4) .
O4 K1 O7 C41 -150.9(6) .
O5 K1 O7 C41 -90.5(5) .
O6 K1 O7 C41 109.4(5) .
O1 K1 O7 C41 -46.1(6) .
O10 K1 O7 C41 84.0(6) .
O8 K1 O7 C41 -16.2(5) .
O2 K1 O7 C41 -154.3(5) .
O3 K1 O7 C41 165.7(5) .
O9 K1 O7 C41 31.2(5) .
C40 K1 O7 C41 131.8(7) .
O4 K1 O7 C40 77.2(4) .
O5 K1 O7 C40 137.6(4) .
O6 K1 O7 C40 -22.4(4) .
O1 K1 O7 C40 -177.9(3) .
O10 K1 O7 C40 -47.8(4) .
O8 K1 O7 C40 -148.0(4) .
O2 K1 O7 C40 73.9(6) .
O3 K1 O7 C40 33.9(4) .
O9 K1 O7 C40 -100.7(4) .
O4 K1 O8 C43 157.1(6) .
O5 K1 O8 C43 -151.7(6) .
O6 K1 O8 C43 67.1(6) .
O1 K1 O8 C43 -88.4(6) .
O7 K1 O8 C43 113.9(6) .
O10 K1 O8 C43 4.7(6) .
O2 K1 O8 C43 -86.9(6) .
O3 K1 O8 C43 121.3(7) .
O9 K1 O8 C43 -4.7(6) .
C40 K1 O8 C43 101.5(6) .
O4 K1 O8 C42 26.5(4) .
O5 K1 O8 C42 77.8(4) .
O6 K1 O8 C42 -63.5(4) .
O1 K1 O8 C42 141.1(4) .
O7 K1 O8 C42 -16.6(4) .
O10 K1 O8 C42 -125.8(4) .
O2 K1 O8 C42 142.6(4) .
O3 K1 O8 C42 -9.2(8) .
O9 K1 O8 C42 -135.2(4) .
C40 K1 O8 C42 -29.0(4) .
O4 K1 O9 C45 156.2(6) .
O5 K1 O9 C45 -111.4(6) .
O6 K1 O9 C45 100.7(6) .
O1 K1 O9 C45 -66.6(6) .
O7 K1 O9 C45 161.4(6) .
O10 K1 O9 C45 41.0(6) .
O8 K1 O9 C45 -149.6(6) .
O2 K1 O9 C45 -16.4(6) .
O3 K1 O9 C45 45.5(6) .
C40 K1 O9 C45 138.2(6) .
O4 K1 O9 C44 -85.8(6) .
O5 K1 O9 C44 6.6(5) .
O6 K1 O9 C44 -141.2(5) .
O1 K1 O9 C44 51.5(5) .
O7 K1 O9 C44 -80.5(5) .
O10 K1 O9 C44 159.1(5) .
O8 K1 O9 C44 -31.6(4) .
O2 K1 O9 C44 101.6(5) .
O3 K1 O9 C44 163.5(4) .
C40 K1 O9 C44 -103.8(5) .
O4 K1 O10 C46 -161.0(6) .
O5 K1 O10 C46 84.4(7) .
O6 K1 O10 C46 -107.4(7) .
O1 K1 O10 C46 63.3(7) .
O7 K1 O10 C46 -81.6(7) .
O8 K1 O10 C46 -16.4(7) .
O2 K1 O10 C46 117.5(7) .
O3 K1 O10 C46 176.6(7) .
O9 K1 O10 C46 -6.9(6) .
C40 K1 O10 C46 -99.1(7) .
O4 K1 O10 C47 -28.7(6) .
O5 K1 O10 C47 -143.3(5) .
O6 K1 O10 C47 24.9(5) .
O1 K1 O10 C47 -164.4(5) .
O7 K1 O10 C47 50.7(6) .
O8 K1 O10 C47 115.9(5) .
O2 K1 O10 C47 -110.2(5) .
O3 K1 O10 C47 -51.1(5) .
O9 K1 O10 C47 125.4(6) .
C40 K1 O10 C47 33.3(5) .
N2 Zn1 N1 C1 1.5(3) .
Zn1 Zn1 N1 C1 -176.9(2) 2_576
N2 Zn1 N1 C5 -158.6(4) .
Zn1 Zn1 N1 C5 23.0(5) 2_576
N1 Zn1 N2 C2 -1.5(3) .
Zn1 Zn1 N2 C2 176.7(2) 2_576
N1 Zn1 N2 C17 156.5(4) .
Zn1 Zn1 N2 C17 -25.2(5) 2_576
C5 N1 C1 C2 161.0(4) .
Zn1 N1 C1 C2 -1.2(5) .
C5 N1 C1 C3 -29.5(6) .
Zn1 N1 C1 C3 168.3(3) .
N1 C1 C2 N2 -0.1(6) .
C3 C1 C2 N2 -168.9(4) .
N1 C1 C2 C4 174.0(4) .
C3 C1 C2 C4 5.3(8) .
C17 N2 C2 C1 -158.7(4) .
Zn1 N2 C2 C1 1.4(5) .
C17 N2 C2 C4 26.7(6) .
Zn1 N2 C2 C4 -173.2(3) .
C1 N1 C5 C10 -64.4(6) .
Zn1 N1 C5 C10 94.7(5) .
C1 N1 C5 C6 113.0(5) .
Zn1 N1 C5 C6 -87.9(5) .
C10 C5 C6 C7 -2.8(7) .
N1 C5 C6 C7 179.7(4) .
C10 C5 C6 C11 177.0(5) .
N1 C5 C6 C11 -0.5(7) .
C5 C6 C7 C8 4.1(8) .
C11 C6 C7 C8 -175.7(5) .
C6 C7 C8 C9 -3.8(9) .
C7 C8 C9 C10 2.3(9) .
C8 C9 C10 C5 -1.0(8) .
C8 C9 C10 C14 -175.4(5) .
C6 C5 C10 C9 1.3(7) .
N1 C5 C10 C9 178.7(5) .
C6 C5 C10 C14 175.7(5) .
N1 C5 C10 C14 -6.9(7) .
C7 C6 C11 C12 -69.8(7) .
C5 C6 C11 C12 110.4(6) .
C7 C6 C11 C13 55.8(7) .
C5 C6 C11 C13 -123.9(5) .
C9 C10 C14 C15 59.5(7) .
C5 C10 C14 C15 -114.8(6) .
C9 C10 C14 C16 -64.2(7) .
C5 C10 C14 C16 121.5(6) .
C2 N2 C17 C22 61.4(6) .
Zn1 N2 C17 C22 -95.4(5) .
C2 N2 C17 C18 -120.8(5) .
Zn1 N2 C17 C18 82.5(5) .
C22 C17 C18 C19 4.0(7) .
N2 C17 C18 C19 -173.9(5) .
C22 C17 C18 C23 -174.6(5) .
N2 C17 C18 C23 7.4(7) .
C17 C18 C19 C20 -1.9(8) .
C23 C18 C19 C20 176.7(5) .
C18 C19 C20 C21 -1.0(8) .
C19 C20 C21 C22 1.8(8) .
C20 C21 C22 C17 0.4(8) .
C20 C21 C22 C26 173.2(5) .
C18 C17 C22 C21 -3.2(7) .
N2 C17 C22 C21 174.7(5) .
C18 C17 C22 C26 -175.8(4) .
N2 C17 C22 C26 2.1(7) .
C19 C18 C23 C24 54.2(8) .
C17 C18 C23 C24 -127.2(6) .
C19 C18 C23 C25 -67.1(7) .
C17 C18 C23 C25 111.5(6) .
C21 C22 C26 C28 45.2(7) .
C17 C22 C26 C28 -142.1(5) .
C21 C22 C26 C27 -78.4(6) .
C17 C22 C26 C27 94.3(6) .
C38 O1 C29 C30 -153.4(5) .
K1 O1 C29 C30 -23.2(7) .
C31 O2 C30 C29 172.9(5) .
K1 O2 C30 C29 -68.5(5) .
O1 C29 C30 O2 63.9(7) .
C30 O2 C31 C32 -179.0(5) .
K1 O2 C31 C32 65.1(5) .
C33 O3 C32 C31 164.1(5) .
K1 O3 C32 C31 34.7(6) .
O2 C31 C32 O3 -67.8(6) .
C32 O3 C33 C34 -84.1(6) .
K1 O3 C33 C34 49.4(6) .
C35 O4 C34 C33 -177.5(5) .
K1 O4 C34 C33 49.0(6) .
O3 C33 C34 O4 -66.4(7) .
C34 O4 C35 C36 -82.6(6) .
K1 O4 C35 C36 54.4(6) .
C37 O5 C36 C35 175.2(5) .
K1 O5 C36 C35 40.0(6) .
O4 C35 C36 O5 -64.5(7) .
C36 O5 C37 C38 -173.4(5) .
K1 O5 C37 C38 -39.0(6) .
C29 O1 C38 C37 80.1(7) .
K1 O1 C38 C37 -55.4(6) .
O5 C37 C38 O1 65.3(7) .
C48 O6 C39 C40 179.7(7) .
K1 O6 C39 C40 34.5(7) .
O6 C39 C40 O7 -65.5(9) .
O6 C39 C40 K1 -24.2(5) .
C41 O7 C40 C39 -78.2(9) .
K1 O7 C40 C39 57.3(7) .
C41 O7 C40 K1 -135.5(7) .
O4 K1 C40 C39 137.3(5) .
O5 K1 C40 C39 -175.2(4) .
O6 K1 C40 C39 17.4(4) .
O1 K1 C40 C39 -127.9(5) .
O7 K1 C40 C39 -131.6(6) .
O10 K1 C40 C39 6.2(5) .
O8 K1 C40 C39 -104.1(4) .
O2 K1 C40 C39 86.0(5) .
O3 K1 C40 C39 80.7(4) .
O9 K1 C40 C39 -50.0(5) .
O4 K1 C40 O7 -91.1(4) .
O5 K1 C40 O7 -43.6(4) .
O6 K1 C40 O7 149.0(5) .
O1 K1 C40 O7 3.8(6) .
O10 K1 C40 O7 137.8(4) .
O8 K1 C40 O7 27.5(4) .
O2 K1 C40 O7 -142.4(3) .
O3 K1 C40 O7 -147.7(4) .
O9 K1 C40 O7 81.6(4) .
C40 O7 C41 C42 172.8(7) .
K1 O7 C41 C42 45.0(8) .
C43 O8 C42 C41 -85.6(9) .
K1 O8 C42 C41 48.5(7) .
O7 C41 C42 O8 -64.0(9) .
C42 O8 C43 C44 165.6(7) .
K1 O8 C43 C44 37.3(9) .
C45 O9 C44 C43 178.8(7) .
K1 O9 C44 C43 67.6(7) .
O8 C43 C44 O9 -74.3(9) .
C44 O9 C45 C46 176.5(7) .
K1 O9 C45 C46 -71.9(7) .
C47 O10 C46 C45 -154.2(8) .
K1 O10 C46 C45 -23.4(10) .
O9 C45 C46 O10 66.7(9) .
C46 O10 C47 C48 83.0(10) .
K1 O10 C47 C48 -56.0(9) .
C39 O6 C48 C47 -174.7(7) .
K1 O6 C48 C47 -29.9(9) .
O10 C47 C48 O6 61.0(11) .
C52 O11 C49 C50 -6.7(11) .
O11 C49 C50 C51 -13.0(11) .
C49 C50 C51 C52 26.7(10) .
C49 O11 C52 C51 24.3(10) .
C50 C51 C52 O11 -30.8(10) .
C56 O12 C53 C54 -30.4(8) .
O12 C53 C54 C55 28.0(9) .
C53 C54 C55 C56 -15.7(8) .
C53 O12 C56 C55 19.1(8) .
C54 C55 C56 O12 -1.2(8) .
